data_2208714
loop_
_publ_author_name
'Ospina, Olga L.'
'Rojas, Carlos A.'
'Vega, Daniel'

_publ_section_title
;
 Longipilin acetate
;
_journal_coeditor_code SJ2008
_journal_issue 4
_journal_name_full 'Acta Crystallographica Section E'
_journal_page_first o1330
_journal_page_last o1332
_journal_paper_doi 10.1107/S1600536806007215
_journal_volume 62
_journal_year 2006
_chemical_formula_iupac 'C23 H28 O9'
_chemical_formula_moiety 'C23 H28 O9'
_chemical_formula_sum 'C23 H28 O9'
_chemical_formula_weight 448.45
_chemical_name_systematic
;
Longipilin acetate
;
_space_group_IT_number 19
_symmetry_cell_setting orthorhombic
_symmetry_space_group_name_Hall 'P 2ac 2ab'
_symmetry_space_group_name_H-M 'P 21 21 21'
_atom_sites_solution_hydrogens geom
_atom_sites_solution_primary direct
_atom_sites_solution_secondary difmap
_audit_creation_method 'WinGX routine CIF_UPDATE'
_cell_angle_alpha 90
_cell_angle_beta 90
_cell_angle_gamma 90
_cell_formula_units_Z 4
_cell_length_a 8.354(9)
_cell_length_b 16.39(7)
_cell_length_c 16.780(10)
_cell_measurement_reflns_used 20
_cell_measurement_temperature 293(2)
_cell_measurement_theta_max 25
_cell_measurement_theta_min 20
_cell_volume 2298(10)
_computing_cell_refinement
;
MSC/AFC6S Diffractometer Control Software
;
_computing_data_collection
;
MSC/AFC6S Diffractometer Control Software (Molecular Structure Corporation,
1993)
;
_computing_data_reduction
;
MSC/AFC6S Diffractometer Control Software
;
_computing_molecular_graphics 'ORTEP-3 for Windows (Farrugia, 1997)'
_computing_publication_material 'WinGX (Farrugia, 1999)'
_computing_structure_refinement 'SHELXL97 (Sheldrick, 1997)'
_computing_structure_solution 'SHELXS97 (Sheldrick, 1997)'
_diffrn_measured_fraction_theta_full 0.999
_diffrn_measured_fraction_theta_max 0.999
_diffrn_measurement_device_type 'Rigaku AFC6'
_diffrn_measurement_method \w
_diffrn_radiation_type MoK\a
_diffrn_radiation_wavelength 0.71073
_diffrn_reflns_av_R_equivalents 0.1054
_diffrn_reflns_av_sigmaI/netI 0.1455
_diffrn_reflns_limit_h_max 10
_diffrn_reflns_limit_h_min -10
_diffrn_reflns_limit_k_max 0
_diffrn_reflns_limit_k_min -21
_diffrn_reflns_limit_l_max 1
_diffrn_reflns_limit_l_min -21
_diffrn_reflns_number 5981
_diffrn_reflns_theta_full 27.51
_diffrn_reflns_theta_max 27.51
_diffrn_reflns_theta_min 1.74
_diffrn_standards_decay_% 0
_diffrn_standards_interval_count 147
_diffrn_standards_number 3
_exptl_absorpt_coefficient_mu 0.1
_exptl_absorpt_correction_T_max 0.97
_exptl_absorpt_correction_T_min 0.95
_exptl_absorpt_correction_type psi-scan
_exptl_absorpt_process_details
;
(MSC/AFC6S Diffractometer Control Software; Molecular Structure Corporation,
1993)
;
_exptl_crystal_colour Colourless
_exptl_crystal_density_diffrn 1.297
_exptl_crystal_density_method 'not measured'
_exptl_crystal_description Prism
_exptl_crystal_F_000 952
_exptl_crystal_size_max 0.6
_exptl_crystal_size_mid 0.4
_exptl_crystal_size_min 0.3
_refine_diff_density_max 0.221
_refine_diff_density_min -0.215
_refine_ls_abs_structure_details 'Friedel pairs were merged'
_refine_ls_extinction_method none
_refine_ls_goodness_of_fit_ref 0.917
_refine_ls_hydrogen_treatment constr
_refine_ls_matrix_type full
_refine_ls_number_parameters 294
_refine_ls_number_reflns 2990
_refine_ls_number_restraints 0
_refine_ls_restrained_S_all 0.917
_refine_ls_R_factor_all 0.2048
_refine_ls_R_factor_gt 0.0430
_refine_ls_shift/su_max 0.000
_refine_ls_shift/su_mean 0.000
_refine_ls_structure_factor_coef Fsqd
_refine_ls_weighting_details 'calc w=1/[\s^2^(Fo^2^)+(0.0571P)^2^]'
_refine_ls_weighting_scheme calc
_refine_ls_wR_factor_gt 0.0990
_refine_ls_wR_factor_ref 0.1378
_reflns_number_gt 1032
_reflns_number_total 2990
_reflns_threshold_expression I>2\s(I)
_cod_data_source_file sj2008.cif
_cod_data_source_block I
_cod_original_cell_volume 2297(9)
_cod_database_code 2208714

loop_
_symmetry_equiv_pos_as_xyz
'x, y, z'
'-x+1/2, -y, z+1/2'
'x+1/2, -y+1/2, -z'
'-x, y+1/2, -z+1/2'

loop_
_atom_site_type_symbol
_atom_site_label
_atom_site_fract_x
_atom_site_fract_y
_atom_site_fract_z
_atom_site_U_iso_or_equiv
_atom_site_adp_type
_atom_site_calc_flag
_atom_site_refinement_flags
_atom_site_occupancy
C C22 0.6685(10) 1.2812(5) 0.9424(5) 0.118(3) Uani d . 1
H H22A 0.7724 1.2909 0.9649 0.177 Uiso calc R 1
H H22B 0.6201 1.2352 0.9682 0.177 Uiso calc R 1
H H22C 0.6025 1.3285 0.9499 0.177 Uiso calc R 1
C C21 0.6841(7) 1.2648(4) 0.8589(5) 0.092(2) Uani d . 1
H H21 0.6470 1.3063 0.8260 0.110 Uiso calc R 1
C C20 0.7417(6) 1.2015(3) 0.8210(4) 0.0608(15) Uani d . 1
C C23 0.7463(7) 1.1969(4) 0.7301(4) 0.0845(19) Uani d . 1
H H23A 0.7027 1.2462 0.7081 0.127 Uiso calc R 1
H H23B 0.6841 1.1511 0.7124 0.127 Uiso calc R 1
H H23C 0.8550 1.1905 0.7127 0.127 Uiso calc R 1
C C19 0.8083(6) 1.1322(3) 0.8686(4) 0.0558(14) Uani d . 1
C C8 0.9079(5) 0.9948(3) 0.8515(3) 0.0442(12) Uani d . 1
H H8 0.9331 1.0043 0.9078 0.053 Uiso calc R 1
C C9 0.7806(6) 0.9268(3) 0.8458(3) 0.0518(13) Uani d . 1
H H9 0.7215 0.9333 0.7958 0.062 Uiso calc R 1
C C17 0.5181(7) 0.9208(3) 0.9042(4) 0.0605(15) Uani d . 1
C C18 0.4301(7) 0.9350(4) 0.9802(3) 0.0747(17) Uani d . 1
H H18A 0.3186 0.9232 0.9726 0.112 Uiso calc R 1
H H18B 0.4424 0.9909 0.9961 0.112 Uiso calc R 1
H H18C 0.4726 0.9000 1.0209 0.112 Uiso calc R 1
C C10 0.8401(6) 0.8391(3) 0.8515(3) 0.0534(14) Uani d . 1
C C15 0.9360(7) 0.8121(4) 0.9215(4) 0.0645(15) Uani d . 1
C C16 1.0399(9) 0.8452(4) 1.0474(4) 0.104(2) Uani d . 1
H H16A 1.1410 0.8198 1.0361 0.156 Uiso calc R 1
H H16B 0.9715 0.8068 1.0741 0.156 Uiso calc R 1
H H16C 1.0566 0.8918 1.0810 0.156 Uiso calc R 1
C C1 0.8011(7) 0.7827(3) 0.7982(4) 0.0669(16) Uani d . 1
H H1 0.8460 0.7315 0.8068 0.080 Uiso calc R 1
C C2 0.6967(7) 0.7890(4) 0.7268(4) 0.0814(19) Uani d . 1
H H2A 0.6235 0.8343 0.7345 0.098 Uiso calc R 1
H H2B 0.6329 0.7397 0.7232 0.098 Uiso calc R 1
C C3 0.7850(8) 0.8013(4) 0.6469(4) 0.0826(18) Uani d . 1
H H3A 0.8729 0.7629 0.6430 0.099 Uiso calc R 1
H H3B 0.7121 0.7909 0.6031 0.099 Uiso calc R 1
C C4 0.8490(8) 0.8877(3) 0.6410(3) 0.0723(17) Uani d . 1
C C14 0.7290(8) 0.9535(4) 0.6247(3) 0.087(2) Uani d . 1
H H14A 0.6823 0.9450 0.5730 0.131 Uiso calc R 1
H H14B 0.7811 1.0056 0.6259 0.131 Uiso calc R 1
H H14C 0.6466 0.9519 0.6645 0.131 Uiso calc R 1
C C5 1.0064(7) 0.9014(3) 0.6783(3) 0.0616(15) Uani d . 1
H H5 1.0529 0.8534 0.7044 0.074 Uiso calc R 1
C C6 1.0541(7) 0.9806(3) 0.7130(3) 0.0579(14) Uani d . 1
H H6 0.9804 1.0235 0.6953 0.070 Uiso calc R 1
C C12 1.2933(9) 1.0403(4) 0.7472(4) 0.0778(18) Uani d . 1
C C11 1.1953(6) 1.0399(3) 0.8218(3) 0.0554(13) Uani d . 1
C C13 1.2286(7) 1.0851(3) 0.8839(4) 0.0721(17) Uani d . 1
H H13A 1.3169 1.1196 0.8830 0.086 Uiso calc R 1
H H13B 1.1639 1.0827 0.9290 0.086 Uiso calc R 1
C C7 1.0633(6) 0.9794(3) 0.8064(3) 0.0474(13) Uani d . 1
H H7 1.1028 0.9255 0.8223 0.057 Uiso calc R 1
O O19 0.8420(6) 1.1299(2) 0.9380(2) 0.0833(13) Uani d . 1
O O8 0.8357(4) 1.06756(19) 0.81889(19) 0.0515(9) Uani d . 1
O O9 0.6729(4) 0.94351(19) 0.91180(19) 0.0563(9) Uani d . 1
O O17 0.4638(5) 0.8924(2) 0.8433(3) 0.0837(13) Uani d . 1
O O15 0.9815(8) 0.7437(3) 0.9312(3) 0.1133(18) Uani d . 1
O O16 0.9650(4) 0.8709(2) 0.9732(2) 0.0714(11) Uani d . 1
O O6 1.2170(5) 1.0003(3) 0.6882(2) 0.0762(11) Uani d . 1
O O12 1.4252(5) 1.0704(3) 0.7377(3) 0.1073(16) Uani d . 1
O O4 0.9941(6) 0.8958(2) 0.5927(2) 0.0857(13) Uani d . 1

loop_
_atom_site_aniso_label
_atom_site_aniso_U_11
_atom_site_aniso_U_22
_atom_site_aniso_U_33
_atom_site_aniso_U_12
_atom_site_aniso_U_13
_atom_site_aniso_U_23
C22 0.121(7) 0.122(6) 0.111(6) 0.031(5) -0.004(6) -0.030(5)
C21 0.063(4) 0.083(5) 0.129(6) -0.005(4) -0.018(5) 0.007(5)
C20 0.046(3) 0.035(3) 0.102(5) 0.004(3) 0.010(3) -0.011(3)
C23 0.072(4) 0.085(4) 0.096(5) -0.011(4) -0.015(4) 0.032(4)
C19 0.053(3) 0.049(3) 0.066(4) -0.004(3) 0.009(3) -0.005(3)
C8 0.045(3) 0.042(3) 0.046(3) 0.002(2) -0.001(3) 0.000(3)
C9 0.054(3) 0.051(3) 0.051(3) -0.007(3) 0.010(3) -0.008(3)
C17 0.052(4) 0.049(3) 0.080(4) 0.004(3) 0.015(4) 0.003(3)
C18 0.061(4) 0.077(4) 0.086(4) 0.004(3) 0.020(4) 0.021(4)
C10 0.050(3) 0.044(3) 0.066(4) -0.001(3) 0.010(3) 0.003(3)
C15 0.071(4) 0.058(4) 0.064(4) 0.005(4) 0.014(3) 0.011(3)
C16 0.098(5) 0.132(6) 0.083(5) -0.005(5) -0.010(4) 0.035(4)
C1 0.068(4) 0.047(3) 0.086(4) -0.001(3) 0.014(4) -0.012(3)
C2 0.070(4) 0.070(4) 0.104(5) -0.004(3) -0.007(5) -0.037(4)
C3 0.080(4) 0.086(4) 0.082(4) 0.004(4) -0.010(4) -0.029(4)
C4 0.076(4) 0.083(4) 0.058(4) 0.016(4) 0.001(4) -0.013(3)
C14 0.095(5) 0.102(4) 0.065(4) 0.023(4) -0.026(4) -0.021(4)
C5 0.070(4) 0.067(4) 0.049(3) 0.010(3) 0.004(3) -0.006(3)
C6 0.062(4) 0.060(3) 0.052(3) 0.000(3) 0.007(3) 0.000(3)
C12 0.073(4) 0.066(4) 0.094(5) -0.008(4) 0.024(4) 0.015(4)
C11 0.048(3) 0.050(3) 0.068(4) -0.004(3) 0.000(3) 0.012(3)
C13 0.065(4) 0.057(3) 0.095(5) -0.013(3) -0.003(4) 0.000(4)
C7 0.050(3) 0.046(3) 0.046(3) -0.001(3) 0.003(3) 0.007(2)
O19 0.126(4) 0.070(3) 0.054(3) 0.013(3) 0.000(3) -0.012(2)
O8 0.053(2) 0.0482(19) 0.0539(19) 0.0060(17) -0.0012(18) -0.0004(19)
O9 0.047(2) 0.060(2) 0.061(2) -0.0027(19) 0.012(2) -0.0045(19)
O17 0.061(3) 0.088(3) 0.102(3) -0.001(2) 0.002(3) -0.028(3)
O15 0.167(5) 0.062(2) 0.111(4) 0.028(3) -0.007(4) 0.022(3)
O16 0.076(3) 0.071(3) 0.067(3) 0.004(2) -0.005(2) 0.014(2)
O6 0.075(3) 0.083(2) 0.071(3) -0.010(2) 0.022(2) -0.002(2)
O12 0.077(3) 0.113(4) 0.132(4) -0.030(3) 0.038(3) 0.007(3)
O4 0.103(3) 0.097(3) 0.057(2) 0.015(3) 0.009(3) -0.009(2)

loop_
_atom_type_symbol
_atom_type_description
_atom_type_scat_dispersion_real
_atom_type_scat_dispersion_imag
_atom_type_scat_source
C C 0.0033 0.0016 'International Tables Vol C Tables 4.2.6.8 and 6.1.1.4'
H H 0.0000 0.0000 'International Tables Vol C Tables 4.2.6.8 and 6.1.1.4'
O O 0.0106 0.0060 'International Tables Vol C Tables 4.2.6.8 and 6.1.1.4'

loop_
_geom_angle_atom_site_label_1
_geom_angle_atom_site_label_2
_geom_angle_atom_site_label_3
_geom_angle
C21 C22 H22A 109.5
C21 C22 H22B 109.5
H22A C22 H22B 109.5
C21 C22 H22C 109.5
H22A C22 H22C 109.5
H22B C22 H22C 109.5
C20 C21 C22 131.1(7)
C20 C21 H21 114.4
C22 C21 H21 114.4
C21 C20 C19 118.6(6)
C21 C20 C23 122.2(6)
C19 C20 C23 119.1(5)
C20 C23 H23A 109.5
C20 C23 H23B 109.5
H23A C23 H23B 109.5
C20 C23 H23C 109.5
H23A C23 H23C 109.5
H23B C23 H23C 109.5
O19 C19 O8 121.9(5)
O19 C19 C20 129.1(5)
O8 C19 C20 108.9(5)
O8 C8 C7 107.7(4)
O8 C8 C9 106.6(4)
C7 C8 C9 115.9(4)
O8 C8 H8 108.8
C7 C8 H8 108.8
C9 C8 H8 108.8
O9 C9 C10 109.4(4)
O9 C9 C8 104.1(4)
C10 C9 C8 116.9(5)
O9 C9 H9 108.7
C10 C9 H9 108.7
C8 C9 H9 108.7
O17 C17 O9 122.9(5)
O17 C17 C18 126.7(5)
O9 C17 C18 110.4(5)
C17 C18 H18A 109.5
C17 C18 H18B 109.5
H18A C18 H18B 109.5
C17 C18 H18C 109.5
H18A C18 H18C 109.5
H18B C18 H18C 109.5
C1 C10 C15 117.2(5)
C1 C10 C9 122.3(5)
C15 C10 C9 120.4(5)
O15 C15 O16 122.5(6)
O15 C15 C10 123.9(6)
O16 C15 C10 113.6(5)
O16 C16 H16A 109.5
O16 C16 H16B 109.5
H16A C16 H16B 109.5
O16 C16 H16C 109.5
H16A C16 H16C 109.5
H16B C16 H16C 109.5
C10 C1 C2 129.8(5)
C10 C1 H1 115.1
C2 C1 H1 115.1
C1 C2 C3 115.4(5)
C1 C2 H2A 108.4
C3 C2 H2A 108.4
C1 C2 H2B 108.4
C3 C2 H2B 108.4
H2A C2 H2B 107.5
C4 C3 C2 110.3(5)
C4 C3 H3A 109.6
C2 C3 H3A 109.6
C4 C3 H3B 109.6
C2 C3 H3B 109.6
H3A C3 H3B 108.1
O4 C4 C5 58.8(4)
O4 C4 C14 112.9(5)
C5 C4 C14 124.5(5)
O4 C4 C3 114.3(5)
C5 C4 C3 115.4(5)
C14 C4 C3 116.6(6)
C4 C14 H14A 109.5
C4 C14 H14B 109.5
H14A C14 H14B 109.5
C4 C14 H14C 109.5
H14A C14 H14C 109.5
H14B C14 H14C 109.5
O4 C5 C4 60.3(4)
O4 C5 C6 117.8(5)
C4 C5 C6 122.8(5)
O4 C5 H5 114.9
C4 C5 H5 114.9
C6 C5 H5 114.9
O6 C6 C5 109.5(4)
O6 C6 C7 104.0(4)
C5 C6 C7 113.3(4)
O6 C6 H6 110.0
C5 C6 H6 110.0
C7 C6 H6 110.0
O12 C12 O6 121.9(6)
O12 C12 C11 127.4(7)
O6 C12 C11 110.7(5)
C13 C11 C12 123.2(5)
C13 C11 C7 131.7(5)
C12 C11 C7 105.1(5)
C11 C13 H13A 120.0
C11 C13 H13B 120.0
H13A C13 H13B 120.0
C11 C7 C8 115.4(4)
C11 C7 C6 101.5(4)
C8 C7 C6 116.9(4)
C11 C7 H7 107.5
C8 C7 H7 107.5
C6 C7 H7 107.5
C19 O8 C8 118.6(4)
C17 O9 C9 118.0(4)
C15 O16 C16 115.4(5)
C12 O6 C6 109.8(4)
C5 O4 C4 60.9(3)

loop_
_geom_bond_atom_site_label_1
_geom_bond_atom_site_label_2
_geom_bond_distance
_geom_bond_publ_flag
C22 C21 1.431(8) ?
C22 H22A 0.9600 ?
C22 H22B 0.9600 ?
C22 H22C 0.9600 ?
C21 C20 1.309(9) ?
C21 H21 0.9300 ?
C20 C19 1.495(8) ?
C20 C23 1.528(7) ?
C23 H23A 0.9600 ?
C23 H23B 0.9600 ?
C23 H23C 0.9600 ?
C19 O19 1.198(6) ?
C19 O8 1.368(7) ?
C8 O8 1.444(7) ?
C8 C7 1.524(6) y
C8 C9 1.543(7) y
C8 H8 0.9800 ?
C9 O9 1.452(5) ?
C9 C10 1.524(9) y
C9 H9 0.9800 ?
C17 O17 1.212(6) ?
C17 O9 1.352(7) ?
C17 C18 1.490(7) ?
C18 H18A 0.9600 ?
C18 H18B 0.9600 ?
C18 H18C 0.9600 ?
C10 C1 1.327(7) y
C10 C15 1.488(7) ?
C15 O15 1.195(7) ?
C15 O16 1.321(7) ?
C16 O16 1.456(7) ?
C16 H16A 0.9600 ?
C16 H16B 0.9600 ?
C16 H16C 0.9600 ?
C1 C2 1.485(8) y
C1 H1 0.9300 ?
C2 C3 1.544(8) y
C2 H2A 0.9700 ?
C2 H2B 0.9700 ?
C3 C4 1.517(10) y
C3 H3A 0.9700 ?
C3 H3B 0.9700 ?
C4 O4 1.464(7) ?
C4 C5 1.473(8) y
C4 C14 1.497(8) ?
C14 H14A 0.9600 ?
C14 H14B 0.9600 ?
C14 H14C 0.9600 ?
C5 O4 1.442(6) ?
C5 C6 1.478(8) y
C5 H5 0.9800 ?
C6 O6 1.459(6) ?
C6 C7 1.569(7) y
C6 H6 0.9800 ?
C12 O12 1.217(7) ?
C12 O6 1.348(7) ?
C12 C11 1.496(8) ?
C11 C13 1.308(7) ?
C11 C7 1.505(7) ?
C13 H13A 0.9300 ?
C13 H13B 0.9300 ?
C7 H7 0.9800 ?

loop_
_geom_hbond_atom_site_label_D
_geom_hbond_atom_site_label_H
_geom_hbond_atom_site_label_A
_geom_hbond_site_symmetry_A
_geom_hbond_distance_DH
_geom_hbond_distance_HA
_geom_hbond_distance_DA
_geom_hbond_angle_DHA
C23 H23B O12 1_455 0.960 2.570(6) 3.390(10) 143.8(4)
C18 H18B O4 2_675 0.960 2.520(7) 3.410(10) 154.7(4)
C18 H18C O15 3_467 0.960 2.490(10) 3.310(10) 143.7(4)
C14 H14A O19 2_674 0.960 2.584(5) 3.470(10) 153.1(4)
C8 H8 O19 1_555 0.980 2.252(9) 2.704(9) 106.6(3)
C6 H6 O8 1_555 0.980 2.506(3) 2.919(7) 105.0(3)
C9 H9 O17 1_555 0.980 2.392(4) 2.706(7) 97.9(3)
C1 H1 O15 1_555 0.930 2.382(5) 2.767(8) 104.6(3)
C8 H8 O16 1_555 0.980 2.458(9) 2.919(8) 108.3(3)

loop_
_geom_torsion_atom_site_label_1
_geom_torsion_atom_site_label_2
_geom_torsion_atom_site_label_3
_geom_torsion_atom_site_label_4
_geom_torsion
C22 C21 C20 C19 -1.5(11)
C22 C21 C20 C23 179.8(7)
C21 C20 C19 O19 -13.4(10)
C23 C20 C19 O19 165.2(6)
C21 C20 C19 O8 169.6(5)
C23 C20 C19 O8 -11.7(7)
O8 C8 C9 O9 -77.9(4)
C7 C8 C9 O9 162.3(4)
O8 C8 C9 C10 161.4(4)
C7 C8 C9 C10 41.5(6)
O9 C9 C10 C1 113.4(5)
C8 C9 C10 C1 -128.7(5)
O9 C9 C10 C15 -62.2(6)
C8 C9 C10 C15 55.7(6)
C1 C10 C15 O15 1.4(8)
C9 C10 C15 O15 177.2(6)
C1 C10 C15 O16 -177.7(5)
C9 C10 C15 O16 -1.9(7)
C15 C10 C1 C2 174.3(6)
C9 C10 C1 C2 -1.4(9)
C10 C1 C2 C3 98.6(7)
C1 C2 C3 C4 -73.7(7)
C2 C3 C4 O4 150.7(5)
C2 C3 C4 C5 85.2(6)
C2 C3 C4 C14 -74.6(7)
C14 C4 C5 O4 -97.7(6)
C3 C4 C5 O4 104.2(5)
O4 C4 C5 C6 105.8(6)
C14 C4 C5 C6 8.0(9)
C3 C4 C5 C6 -150.0(5)
O4 C5 C6 O6 -64.5(6)
C4 C5 C6 O6 -135.4(5)
O4 C5 C6 C7 180.0(5)
C4 C5 C6 C7 109.0(6)
O12 C12 C11 C13 12.4(9)
O6 C12 C11 C13 -168.7(5)
O12 C12 C11 C7 -167.5(6)
O6 C12 C11 C7 11.4(6)
C13 C11 C7 C8 28.2(8)
C12 C11 C7 C8 -152.0(4)
C13 C11 C7 C6 155.6(5)
C12 C11 C7 C6 -24.5(5)
O8 C8 C7 C11 69.3(5)
C9 C8 C7 C11 -171.5(4)
O8 C8 C7 C6 -49.9(5)
C9 C8 C7 C6 69.3(6)
O6 C6 C7 C11 29.5(5)
C5 C6 C7 C11 148.3(5)
O6 C6 C7 C8 156.0(4)
C5 C6 C7 C8 -85.2(6)
O19 C19 O8 C8 -0.2(8)
C20 C19 O8 C8 177.0(4)
C7 C8 O8 C19 -120.8(4)
C9 C8 O8 C19 114.2(4)
O17 C17 O9 C9 -5.0(7)
C18 C17 O9 C9 174.3(4)
C10 C9 O9 C17 -83.3(6)
C8 C9 O9 C17 151.1(4)
O15 C15 O16 C16 -6.9(8)
C10 C15 O16 C16 172.2(4)
O12 C12 O6 C6 -172.4(5)
C11 C12 O6 C6 8.6(6)
C5 C6 O6 C12 -145.6(5)
C7 C6 O6 C12 -24.2(5)
C6 C5 O4 C4 -113.8(6)
C14 C4 O4 C5 117.6(6)
C3 C4 O4 C5 -106.0(6)

loop_
_cod_related_entry_id
_cod_related_entry_database
_cod_related_entry_code
1 ChemSpider 21179495
